data_2005141
loop_
_publ_author_name
'Rudert, R.'
'Czichocki, G.'

_publ_contact_author
;
Rainer Rudert
Bundesanstalt f\"ur Materialforschung und -pr\"ufung
Rudower Chaussee 5
12489 Berlin
Germany
;
_publ_section_title
;
 Sodium 1,12-Dodecylene Disulfate Hydrate
;
_journal_issue 7
_journal_name_full 'Acta Crystallographica Section C'
_journal_page_first 1670
_journal_page_last 1673
_journal_paper_doi 10.1107/S0108270196003071
_journal_volume 52
_journal_year 1996
_chemical_formula_iupac '2Na + , C12 H24 O8 S2 2- , 2/3H2 O'
_chemical_formula_moiety '2Na + , C12 H24 O8 S2 2- , 0.66H2 O'
_chemical_formula_sum 'C12 H25.33 Na2 O8.67 S2'
_chemical_formula_weight 418.42
_chemical_name_systematic
;
 Sodium 1,12-dodecylene disulfate hydrate
;
_space_group_IT_number 2
_symmetry_cell_setting triclinic
_symmetry_space_group_name_Hall '-P 1'
_symmetry_space_group_name_H-M 'P -1'
_audit_creation_method SHELXL
_cell_angle_alpha 88.820(12)
_cell_angle_beta 85.49(2)
_cell_angle_gamma 72.92(2)
_cell_formula_units_Z 3
_cell_length_a 7.087(2)
_cell_length_b 10.2878(15)
_cell_length_c 19.539(3)
_cell_measurement_reflns_used 25
_cell_measurement_temperature 298(2)
_cell_measurement_theta_max 20
_cell_measurement_theta_min 14
_cell_volume 1357.5(5)
_computing_cell_refinement 'CAD-4 Operations Manual'
_computing_data_collection 'CAD-4 Operations Manual (Enraf-Nonius, 1977)'
_computing_data_reduction 'PROCESS MolEN (Fair, 1990)'
_computing_molecular_graphics 'SCHAKAL92 (Keller, 1992)'
_computing_publication_material SHELXL93
_computing_structure_refinement 'SHELXL93 (Sheldrick, 1993)'
_computing_structure_solution 'SHELXS86 (Sheldrick, 1990)'
_diffrn_ambient_temperature 298(2)
_diffrn_measurement_device CAD4
_diffrn_measurement_method \q/2\q
_diffrn_radiation_monochromator graphite
_diffrn_radiation_source 'fine-focus sealed tube'
_diffrn_radiation_type MoK\a
_diffrn_radiation_wavelength 0.71073
_diffrn_reflns_av_R_equivalents 0.0203
_diffrn_reflns_av_sigmaI/netI 0.0416
_diffrn_reflns_limit_h_max 9
_diffrn_reflns_limit_h_min -1
_diffrn_reflns_limit_k_max 14
_diffrn_reflns_limit_k_min -13
_diffrn_reflns_limit_l_max 27
_diffrn_reflns_limit_l_min -27
_diffrn_reflns_number 8230
_diffrn_reflns_theta_max 29.97
_diffrn_reflns_theta_min 1.05
_diffrn_standards_decay_% 1
_diffrn_standards_interval_time 30
_diffrn_standards_number 3
_exptl_absorpt_coefficient_mu 0.383
_exptl_absorpt_correction_T_max 0.998
_exptl_absorpt_correction_T_min 0.855
_exptl_absorpt_correction_type empirical_via_\y_scans_(Fair,_1990)
_exptl_crystal_colour clear
_exptl_crystal_density_diffrn 1.535
_exptl_crystal_description plate
_exptl_crystal_F_000 662
_exptl_crystal_size_max 0.66(2)
_exptl_crystal_size_mid 0.11(2)
_exptl_crystal_size_min 0.020(5)
_refine_diff_density_max 0.790
_refine_diff_density_min -0.483
_refine_ls_extinction_coef 0.0053(16)
_refine_ls_extinction_method 'SHELXL93 (Sheldrick, 1993)'
_refine_ls_goodness_of_fit_all 1.021
_refine_ls_goodness_of_fit_obs 1.054
_refine_ls_hydrogen_treatment riding
_refine_ls_matrix_type full
_refine_ls_number_parameters 396
_refine_ls_number_reflns 7434
_refine_ls_number_restraints 0
_refine_ls_restrained_S_all 1.037
_refine_ls_restrained_S_obs 1.054
_refine_ls_R_factor_all 0.0852
_refine_ls_R_factor_obs 0.0504
_refine_ls_shift/esd_max -0.122
_refine_ls_shift/esd_mean 0.007
_refine_ls_structure_factor_coef Fsqd
_refine_ls_weighting_details 'w = 1/[\s^2^(Fo^2^)+(0.1000P)^2^] where P=(Fo^2^+2Fc^2^)/3'
_refine_ls_weighting_scheme calc
_refine_ls_wR_factor_all 0.1620
_refine_ls_wR_factor_obs 0.1366
_reflns_number_observed 5198
_reflns_number_total 7435
_reflns_observed_criterion >2sigma(I)
_cod_data_source_file ka1176.cif
_cod_data_source_block c275
_cod_depositor_comments
;
The following automatic conversions were performed:

'_refine_ls_weighting_scheme' value 'calc w =
1/[\s^2^(Fo^2^)+(0.1000P)^2^] where P=(Fo^2^+2Fc^2^)/3' was changed
to 'calc'. New tag '_refine_ls_weighting_details' was created. The
value of the new tag was set to 'w = 1/[\s^2^(Fo^2^)+(0.1000P)^2^]
where P=(Fo^2^+2Fc^2^)/3'.

Automatic conversion script
Id: cif_fix_values 3143 2015-03-26 13:38:13Z robertas 
;
_cod_database_code 2005141

loop_
_symmetry_equiv_pos_as_xyz
'x, y, z'
'-x, -y, -z'

loop_
_atom_site_aniso_label
_atom_site_aniso_U_11
_atom_site_aniso_U_22
_atom_site_aniso_U_33
_atom_site_aniso_U_12
_atom_site_aniso_U_13
_atom_site_aniso_U_23
Na1 0.0389(6) 0.0267(5) 0.0393(6) -0.0055(4) 0.0014(5) -0.0041(4)
Na2 0.0328(5) 0.0228(5) 0.0326(5) -0.0037(4) 0.0005(4) -0.0074(4)
Na3 0.0377(6) 0.0386(6) 0.0573(8) -0.0010(5) 0.0116(5) 0.0108(5)
O1W 0.0485(14) 0.0395(12) 0.0460(13) -0.0018(10) 0.0092(11) -0.0034(10)
S11 0.0275(3) 0.0251(3) 0.0266(3) -0.0072(2) 0.0051(2) -0.0079(2)
S21 0.0280(3) 0.0169(3) 0.0204(3) -0.0049(2) 0.0032(2) -0.0049(2)
S22 0.0362(3) 0.0275(3) 0.0217(3) -0.0044(2) 0.0030(2) -0.0048(2)
O111 0.0486(11) 0.0240(9) 0.0283(9) -0.0129(8) 0.0109(8) -0.0070(7)
O112 0.0473(11) 0.0244(9) 0.0496(12) -0.0088(8) 0.0076(9) -0.0123(8)
O113 0.0263(9) 0.0359(10) 0.0408(10) -0.0104(8) 0.0044(7) -0.0054(8)
O114 0.0337(10) 0.0454(12) 0.0357(10) -0.0118(9) -0.0047(8) -0.0023(9)
O211 0.0456(10) 0.0194(8) 0.0212(8) -0.0045(7) 0.0046(7) -0.0051(6)
O212 0.0396(10) 0.0209(8) 0.0253(8) -0.0052(7) 0.0009(7) -0.0012(7)
O213 0.0305(9) 0.0312(9) 0.0355(10) 0.0002(7) 0.0066(7) -0.0055(8)
O214 0.0471(11) 0.0360(10) 0.0379(10) -0.0230(9) -0.0015(8) -0.0063(8)
O221 0.0546(12) 0.0274(9) 0.0201(8) -0.0035(8) 0.0043(8) -0.0065(7)
C11 0.048(2) 0.0281(13) 0.0300(13) -0.0127(11) 0.0091(11) -0.0106(10)
C12 0.046(2) 0.0328(14) 0.0290(13) -0.0118(12) 0.0095(11) -0.0113(11)
C13 0.046(2) 0.0366(15) 0.0315(13) -0.0119(12) 0.0090(11) -0.0117(11)
C14 0.046(2) 0.040(2) 0.0317(14) -0.0103(13) 0.0092(12) -0.0126(12)
C15 0.044(2) 0.0378(15) 0.0306(13) -0.0094(12) 0.0092(11) -0.0125(11)
C16 0.045(2) 0.0380(15) 0.0299(13) -0.0107(12) 0.0085(11) -0.0117(11)
C201 0.061(2) 0.0278(13) 0.0211(12) -0.0023(13) 0.0030(12) -0.0005(10)
C203 0.048(2) 0.0380(15) 0.0254(13) -0.0066(12) 0.0037(11) -0.0085(11)
C205 0.054(2) 0.044(2) 0.0275(13) -0.0068(14) 0.0047(12) -0.0112(12)
C207 0.055(2) 0.040(2) 0.0311(14) -0.0043(14) 0.0041(13) -0.0129(12)
C209 0.053(2) 0.040(2) 0.0326(14) -0.0059(14) 0.0062(13) -0.0123(12)
C211 0.049(2) 0.0370(15) 0.0304(14) -0.0076(13) 0.0036(12) -0.0096(11)
C202 0.043(3) 0.035(3) 0.020(2) -0.005(2) 0.000(2) -0.003(2)
C204 0.048(4) 0.034(3) 0.028(3) -0.014(3) 0.003(2) -0.007(2)
C206 0.046(3) 0.035(3) 0.031(3) -0.007(3) 0.000(2) -0.011(2)
C208 0.044(3) 0.036(3) 0.035(3) -0.006(3) 0.006(3) -0.012(2)
C210 0.047(4) 0.034(3) 0.032(3) -0.005(3) 0.007(3) -0.013(2)
C212 0.041(3) 0.028(3) 0.027(3) 0.000(2) 0.006(2) -0.006(2)
C302 0.048(4) 0.032(3) 0.024(3) -0.013(3) 0.008(2) -0.009(2)
C304 0.053(4) 0.033(3) 0.029(3) -0.017(3) 0.011(3) -0.010(2)
C306 0.047(4) 0.044(4) 0.030(3) -0.014(3) 0.012(3) -0.013(3)
C308 0.043(4) 0.038(3) 0.029(3) -0.013(3) 0.009(3) -0.011(2)
C310 0.042(4) 0.036(3) 0.032(3) -0.011(3) 0.011(3) -0.017(2)
C312 0.055(4) 0.028(3) 0.032(3) -0.015(3) 0.014(3) -0.010(2)

loop_
_atom_site_label
_atom_site_occupancy
_atom_site_fract_x
_atom_site_fract_y
_atom_site_fract_z
_atom_site_U_iso_or_equiv
_atom_site_thermal_displace_type
_atom_site_calc_flag
_atom_site_refinement_flags
_atom_site_disorder_group
_atom_site_type_symbol
Na1 1 1.2220(2) .06572(11) .04630(5) .0360(3) Uani d . . Na
Na2 1 .52445(15) .51586(10) .09329(5) .0304(2) Uani d . . Na
Na3 1 1.0592(2) .65384(12) .03259(7) .0477(3) Uani d . . Na
O1W 1 -0.8014(4) 1.1675(2) .93123(12) .0477(6) Uani d . . O
H11W 1 -0.704(6) 1.162(4) .914(2) .069(14) Uiso d . . H
H12W 1 -0.856(7) 1.108(5) .897(2) .101(16) Uiso d . . H
S11 1 1.04630(9) .41223(6) .11976(3) .02678(15) Uani d . . S
S21 1 .65000(8) .21539(5) .03775(3) .02234(14) Uani d . . S
S22 1 -0.30359(10) 1.16975(6) .83202(3) .0298(2) Uani d . . S
O111 1 .9576(3) .4474(2) .19583(9) .0338(4) Uani d . . O
O112 1 1.1073(3) .2668(2) .11841(11) .0412(5) Uani d . . O
O113 1 1.2028(3) .4756(2) .10720(10) .0344(4) Uani d . . O
O114 1 .8866(3) .4731(2) .07583(10) .0381(4) Uani d . . O
O211 1 .6128(3) .2651(2) .11486(8) .0301(4) Uani d . . O
O212 1 .6003(3) .3447(2) .00231(8) .0295(4) Uani d . . O
O213 1 .8572(3) .1417(2) .02600(9) .0348(4) Uani d . . O
O214 1 .5236(3) .1329(2) .02700(10) .0380(4) Uani d . . O
O221 1 -0.2580(3) 1.1329(2) .75340(9) .0362(4) Uani d . . O
O222 .588(8) -0.4385(7) 1.3088(4) .8308(2) .0334(9) Uiso d P 2 O
O223 .588(8) -0.3834(6) 1.0773(4) .8678(2) .0365(10) Uiso d P 2 O
O224 .588(8) -0.1084(6) 1.1688(5) .8552(2) .0539(13) Uiso d P 2 O
O322 .412(8) -0.3668(10) 1.3103(5) .8320(2) .0309(12) Uiso d P 1 O
O323 .412(8) -0.4643(10) 1.1002(6) .8503(3) .048(2) Uiso d P 1 O
O324 .412(8) -0.1371(8) 1.1040(7) .8673(3) .051(2) Uiso d P 1 O
C11 1 .9203(4) .5892(3) .21697(13) .0357(6) Uani d . . C
H111 1 .8504(4) .6501(3) .18262(13) .046 Uiso calc R . H
H112 1 1.0445(4) .6084(3) .22210(13) .046 Uiso calc R . H
C12 1 .7978(4) .6094(3) .28397(14) .0366(6) Uani d . . C
H121 1 .8606(4) .5401(3) .31614(14) .048 Uiso calc R . H
H122 1 .6684(4) .5998(3) .27720(14) .048 Uiso calc R . H
C13 1 .7740(4) .7497(3) .31371(14) .0384(6) Uani d . . C
H131 1 .9036(4) .7585(3) .32078(14) .050 Uiso calc R . H
H132 1 .7134(4) .8186(3) .28098(14) .050 Uiso calc R . H
C14 1 .6476(5) .7744(3) .38134(14) .0401(6) Uani d . . C
H141 1 .7022(5) .7007(3) .41254(14) .052 Uiso calc R . H
H142 1 .5151(5) .7725(3) .37329(14) .052 Uiso calc R . H
C15 1 .6344(4) .9089(3) .41552(14) .0386(6) Uani d . . C
H151 1 .7667(4) .9104(3) .42409(14) .050 Uiso calc R . H
H152 1 .5808(4) .9826(3) .38423(14) .050 Uiso calc R . H
C16 1 .5065(4) .9330(3) .48257(14) .0383(6) Uani d . . C
H161 1 .5595(4) .8588(3) .51365(14) .050 Uiso calc R . H
H162 1 .3740(4) .9320(3) .47387(14) .050 Uiso calc R . H
C201 1 .6460(5) .1613(3) .16726(13) .0394(7) Uani d . . C
H20A .479(5) .7715(5) .0932(3) .15601(13) .051 Uiso d PR 1 H
H20B .479(5) .5423(5) .1171(3) .16850(13) .051 Uiso d PR 1 H
H20C .521(5) .7809(5) .1412(3) .18026(13) .051 Uiso d PR 2 H
H20D .521(5) .6294(5) .0789(3) .14888(13) .051 Uiso d PR 2 H
C203 1 .4805(4) .3364(3) .26101(13) .0386(6) Uani d . . C
H20E .521(5) .3580(4) .3161(3) .25409(13) .050 Uiso d PR 1 H
H20F .521(5) .4827(4) .4161(3) .23385(13) .050 Uiso d PR 1 H
H20G .479(5) .6102(4) .3465(3) .26675(13) .050 Uiso d PR 2 H
H20H .479(5) .4168(4) .4066(3) .22939(13) .050 Uiso d PR 2 H
C205 1 .3281(5) .4954(3) .36221(14) .0435(7) Uani d . . C
H20I .521(5) .1986(5) .4871(3) .35447(14) .057 Uiso d PR 1 H
H20J .521(5) .3456(5) .5721(3) .33549(14) .057 Uiso d PR 1 H
H20K .479(5) .4556(5) .5094(3) .36755(14) .057 Uiso d PR 2 H
H20L .479(5) .2599(5) .5652(3) .33122(14) .057 Uiso d PR 2 H
C207 1 .1797(5) .6520(3) .46383(15) .0443(7) Uani d . . C
H20M .521(5) .0497(5) .6442(3) .45653(15) .058 Uiso d PR 1 H
H20N .521(5) .1970(5) .7284(3) .43679(15) .058 Uiso d PR 1 H
H20O .479(5) .3076(5) .6658(3) .46867(15) .058 Uiso d PR 2 H
H20P .479(5) .1105(5) .7222(3) .43318(15) .058 Uiso d PR 2 H
C209 1 .0333(5) .8108(3) .56476(15) .0437(7) Uani d . . C
H20Q .521(5) -.0969(5) .8038(3) .55711(15) .057 Uiso d PR 1 H
H20R .521(5) .0526(5) .8865(3) .53751(15) .057 Uiso d PR 1 H
H20S .479(5) -.0387(5) .8799(3) .53415(15) .057 Uiso d PR 2 H
H20T .479(5) .1610(5) .8259(3) .56856(15) .057 Uiso d PR 2 H
C211 1 -0.1139(5) .9729(3) .66366(14) .0399(6) Uani d . . C
H21U .521(5) -0.2447(5) .9672(3) .65589(14) .052 Uiso d PR 1 H
H21V .521(5) -.0917(5) 1.0473(3) .63613(14) .052 Uiso d PR 1 H
H21W .479(5) .0117(5) .9922(3) .66528(14) .052 Uiso d PR 2 H
H21X .479(5) -0.1933(5) 1.0389(3) .63334(14) .052 Uiso d PR 2 H
C202 .521(5) .6508(8) .2198(5) .2360(2) .0346(13) Uani d P 1 C
H22C .521(5) .6639(8) .1473(5) .2695(2) .045 Uiso calc PR 1 H
H22D .521(5) .7697(8) .2484(5) .2355(2) .045 Uiso calc PR 1 H
C204 .521(5) .4838(10) .3695(6) .3360(3) .0367(13) Uani d P 1 C
H22E .521(5) .4687(10) .2928(6) .3633(3) .048 Uiso calc PR 1 H
H22F .521(5) .6127(10) .3794(6) .3432(3) .048 Uiso calc PR 1 H
C206 .521(5) .3327(10) .5259(6) .4370(3) .0384(13) Uani d P 1 C
H22G .521(5) .3159(10) .4491(6) .4637(3) .050 Uiso calc PR 1 H
H22H .521(5) .4625(10) .5340(6) .4443(3) .050 Uiso calc PR 1 H
C208 .521(5) .1849(10) .6841(6) .5386(3) .0400(14) Uani d P 1 C
H22I .521(5) .1673(10) .6081(6) .5658(3) .052 Uiso calc PR 1 H
H22J .521(5) .3151(10) .6919(6) .5457(3) .052 Uiso calc PR 1 H
C210 .521(5) .0363(11) .8448(6) .6394(3) .0394(14) Uani d P 1 C
H21A .521(5) .0156(11) .7702(6) .6672(3) .051 Uiso calc PR 1 H
H21B .521(5) .1667(11) .8516(6) .6471(3) .051 Uiso calc PR 1 H
C212 .521(5) -0.1082(10) 1.0056(6) .7373(3) .0349(13) Uani d P 1 C
H21C .521(5) -0.1334(10) .9338(6) .7662(3) .045 Uiso calc PR 1 H
H21D .521(5) .0214(10) 1.0131(6) .7455(3) .045 Uiso calc PR 1 H
C302 .479(5) .5081(9) .2037(6) .2280(3) .0348(14) Uani d P 2 C
H30A .479(5) .5487(9) .1344(6) .2627(3) .045 Uiso calc PR 2 H
H30B .479(5) .3791(9) .2015(6) .2157(3) .045 Uiso calc PR 2 H
C304 .479(5) .3640(12) .3632(6) .3276(3) .0381(15) Uani d P 2 C
H30C .479(5) .4287(12) .2930(6) .3590(3) .050 Uiso calc PR 2 H
H30D .479(5) .2358(12) .3510(6) .3213(3) .050 Uiso calc PR 2 H
C306 .479(5) .2158(12) .5193(7) .4289(3) .041(2) Uani d P 2 C
H30E .479(5) .2836(12) .4489(7) .4597(3) .053 Uiso calc PR 2 H
H30F .479(5) .0879(12) .5060(7) .4234(3) .053 Uiso calc PR 2 H
C308 .479(5) .0693(11) .6758(6) .5316(3) .0372(14) Uani d P 2 C
H30G .479(5) .1397(11) .6070(6) .5626(3) .048 Uiso calc PR 2 H
H30H .479(5) -.0584(11) .6612(6) .5272(3) .048 Uiso calc PR 2 H
C310 .479(5) -.0761(11) .8332(6) .6336(3) .0372(14) Uani d P 2 C
H31A .479(5) -.0020(11) .7670(6) .6650(3) .048 Uiso calc PR 2 H
H31B .479(5) -0.2025(11) .8158(6) .6304(3) .048 Uiso calc PR 2 H
C312 .479(5) -0.2164(12) .9904(6) .7333(3) .038(2) Uani d P 2 C
H31C .479(5) -0.3389(12) .9664(6) .7333(3) .050 Uiso calc PR 2 H
H31D .479(5) -0.1333(12) .9318(6) .7656(3) .050 Uiso calc PR 2 H

loop_
_atom_type_symbol
_atom_type_description
_atom_type_scat_dispersion_real
_atom_type_scat_dispersion_imag
_atom_type_scat_source
C C 0.0033 0.0016 'International Tables Vol C Tables 4.2.6.8 and 6.1.1.4'
H H 0.0000 0.0000 'International Tables Vol C Tables 4.2.6.8 and 6.1.1.4'
O O 0.0106 0.0060 'International Tables Vol C Tables 4.2.6.8 and 6.1.1.4'
Na Na 0.0362 0.0249 'International Tables Vol C Tables 4.2.6.8 and 6.1.1.4'
S S 0.1246 0.1234 'International Tables Vol C Tables 4.2.6.8 and 6.1.1.4'

loop_
_geom_angle_atom_site_label_1
_geom_angle_atom_site_label_2
_geom_angle_atom_site_label_3
_geom_angle_site_symmetry_3
_geom_angle
_geom_angle_publ_flag
H11W O1W H12W . 100.(4) no
O112 S11 O111 . 103.46(11) yes
O113 S11 O111 . 107.10(10) yes
O114 S11 O111 . 106.48(11) yes
O112 S11 O113 . 115.72(12) yes
O112 S11 O114 . 113.38(12) yes
O113 S11 O114 . 109.88(12) yes
O212 S21 O211 . 100.58(9) yes
O213 S21 O211 . 107.60(11) yes
O214 S21 O211 . 108.40(11) yes
O213 S21 O212 . 112.00(11) yes
O214 S21 O212 . 114.78(12) yes
O214 S21 O213 . 112.49(12) yes
O322 S22 O221 . 103.2(2) yes
O223 S22 O221 . 111.8(2) yes
O324 S22 O221 . 109.2(2) yes
O222 S22 O221 . 102.6(2) yes
O224 S22 O221 . 103.8(2) yes
O323 S22 O221 . 100.0(2) yes
O223 S22 O222 . 114.1(2) yes
O223 S22 O224 . 112.5(2) yes
O222 S22 O224 . 111.1(2) yes
O322 S22 O323 . 115.7(3) yes
O324 S22 O323 . 108.5(3) yes
C11 O111 S11 . 115.8(2) yes
C201 O211 S21 . 117.07(15) yes
C212 O221 S22 . 115.7(2) yes
C312 O221 S22 . 118.1(3) yes
O111 C11 C12 . 107.8(2) yes
C11 C12 C13 . 110.9(2) yes
C12 C13 C14 . 112.2(2) yes
C13 C14 C15 . 113.7(2) yes
C14 C15 C16 . 113.3(2) yes
C15 C16 C16 2_676 113.6(3) yes
O211 C201 C202 . 111.3(3) yes
O211 C201 C302 . 111.7(3) yes
C201 C202 C203 . 118.2(4) yes
C202 C203 C204 . 113.1(4) yes
C302 C203 C304 . 117.7(4) yes
C203 C204 C205 . 115.5(4) yes
C204 C205 C206 . 114.7(4) yes
C304 C205 C306 . 119.3(4) yes
C205 C206 C207 . 115.5(4) yes
C206 C207 C208 . 115.8(4) yes
C306 C207 C308 . 119.6(4) yes
C207 C208 C209 . 115.4(5) yes
C208 C209 C210 . 116.2(4) yes
C308 C209 C310 . 117.8(4) yes
C209 C210 C211 . 115.0(4) yes
C210 C211 C212 . 114.4(4) yes
C310 C211 C312 . 114.2(4) yes
C211 C212 O221 . 108.5(4) yes
C201 C302 C203 . 120.8(4) yes
C203 C304 C205 . 119.4(5) yes
C205 C306 C207 . 119.4(4) yes
C207 C308 C209 . 118.2(5) yes
C209 C310 C211 . 115.5(5) yes
C211 C312 O221 . 108.1(4) yes

loop_
_geom_bond_atom_site_label_1
_geom_bond_atom_site_label_2
_geom_bond_site_symmetry_2
_geom_bond_distance
_geom_bond_publ_flag
Na1 O223 2_666 2.346(4) no
Na1 O112 . 2.424(2) no
Na1 O214 1_655 2.433(2) no
Na1 O1W 1_744 2.457(3) no
Na1 O213 . 2.532(2) no
Na1 O324 2_666 2.568(7) no
Na1 O214 2_755 2.651(2) no
Na1 O213 2_755 2.796(2) no
Na1 O323 2_666 2.937(8) no
Na2 O222 2_576 2.268(4) no
Na2 O322 2_576 2.292(5) no
Na2 O212 2_665 2.394(2) no
Na2 O113 1_455 2.427(2) no
Na2 O212 . 2.444(2) no
Na2 O114 . 2.470(2) no
Na2 O211 . 2.505(2) no
Na3 O1W 2_576 2.257(3) no
Na3 O113 . 2.356(2) no
Na3 O114 2_765 2.456(2) no
Na3 O212 2_765 2.460(2) no
Na3 O213 2_765 2.572(2) no
Na3 O114 . 2.603(2) no
Na3 O224 2_676 2.986(5) no
O1W Na3 2_576 2.257(3) no
O1W Na1 1_366 2.457(3) no
O1W H11W . 0.73(4) no
O1W H12W . 1.09(5) no
S11 O111 . 1.574(2) yes
S11 O112 . 1.431(2) yes
S11 O113 . 1.446(2) yes
S11 O114 . 1.457(2) yes
S21 O211 . 1.578(2) yes
S21 O212 . 1.449(2) yes
S21 O213 . 1.444(2) yes
S21 O214 . 1.432(2) yes
S22 O221 . 1.575(2) yes
S22 O222 . 1.469(4) yes
S22 O223 . 1.392(3) yes
S22 O224 . 1.486(4) yes
S22 O322 . 1.382(5) yes
S22 O323 . 1.530(6) yes
S22 O324 . 1.402(6) yes
O111 C11 . 1.467(3) yes
O113 Na2 1_655 2.427(2) no
O114 Na3 2_765 2.456(2) no
O211 C201 . 1.445(3) yes
O212 Na2 2_665 2.394(2) no
O212 Na3 2_765 2.460(2) no
O213 Na3 2_765 2.572(2) no
O213 Na1 2_755 2.796(2) no
O214 Na1 1_455 2.433(2) no
O214 Na1 2_755 2.651(2) no
O221 C212 . 1.445(5) yes
O221 C312 . 1.463(6) yes
O222 Na2 2_576 2.268(4) no
O223 Na1 2_666 2.346(4) no
O224 Na3 2_676 2.986(5) no
O322 Na2 2_576 2.292(5) no
O323 Na1 2_666 2.937(8) no
O324 Na1 2_666 2.568(7) no
C11 C12 . 1.496(4) yes
C12 C13 . 1.526(4) yes
C13 C14 . 1.519(4) yes
C14 C15 . 1.524(4) yes
C15 C16 . 1.515(4) yes
C16 C16 2_676 1.525(5) yes
C201 C202 . 1.490(5) yes
C201 C302 . 1.464(6) yes
C203 C202 . 1.488(6) yes
C203 C204 . 1.515(6) yes
C203 C302 . 1.476(6) yes
C203 C304 . 1.470(6) yes
C205 C204 . 1.502(6) yes
C205 C206 . 1.505(6) yes
C205 C304 . 1.476(6) yes
C205 C306 . 1.458(6) yes
C207 C306 . 1.484(7) yes
C207 C308 . 1.470(6) yes
C207 C206 . 1.499(6) yes
C207 C208 . 1.509(6) yes
C209 C208 . 1.495(6) yes
C209 C210 . 1.510(6) yes
C209 C308 . 1.489(6) yes
C209 C310 . 1.485(6) yes
C211 C210 . 1.488(6) yes
C211 C212 . 1.490(6) yes
C211 C310 . 1.506(6) yes
C211 C312 . 1.481(6) yes

loop_
_geom_torsion_atom_site_label_1
_geom_torsion_atom_site_label_2
_geom_torsion_atom_site_label_3
_geom_torsion_atom_site_label_4
_geom_torsion_site_symmetry_4
_geom_torsion
_geom_torsion_publ_flag
O112 S11 O111 C11 . 167.6(2) no
O113 S11 O111 C11 . 44.8(2) no
O114 S11 O111 C11 . -72.7(2) no
O214 S21 O211 C201 . 58.6(2) no
O213 S21 O211 C201 . -63.3(2) no
O212 S21 O211 C201 . 179.4(2) no
O322 S22 O221 C212 . 151.9(5) no
O223 S22 O221 C212 . -64.3(4) no
O324 S22 O221 C212 . 25.2(5) no
O222 S22 O221 C212 . 173.0(4) no
O224 S22 O221 C212 . 57.2(4) no
O323 S22 O221 C212 . -88.5(4) no
O322 S22 O221 C312 . -170.6(5) no
O223 S22 O221 C312 . -26.8(5) no
O324 S22 O221 C312 . 62.7(5) no
O222 S22 O221 C312 . -149.5(4) no
O224 S22 O221 C312 . 94.7(5) no
O323 S22 O221 C312 . -51.0(5) no
S11 O111 C11 C12 . 167.9(2) no
O111 C11 C12 C13 . 173.1(2) yes
C11 C12 C13 C14 . 179.2(3) no
C12 C13 C14 C15 . 175.3(3) no
C13 C14 C15 C16 . 179.4(3) no
C14 C15 C16 C16 2_676 179.6(3) no
S21 O211 C201 C302 . -146.0(3) no
S21 O211 C201 C202 . 167.0(3) no
C204 C203 C202 C201 . 169.2(4) no
O211 C201 C202 C203 . 53.7(5) yes
C206 C205 C204 C203 . 179.5(4) no
C202 C203 C204 C205 . 173.7(4) no
C208 C207 C206 C205 . -179.3(4) no
C204 C205 C206 C207 . 179.4(4) no
C210 C209 C208 C207 . -179.9(4) no
C206 C207 C208 C209 . 179.3(5) no
C212 C211 C210 C209 . -179.6(4) no
C208 C209 C210 C211 . 178.9(5) no
S22 O221 C212 C211 . 168.2(3) no
C210 C211 C212 O221 . 178.9(4) no
O211 C201 C302 C203 . -50.6(6) yes
C304 C203 C302 C201 . -170.7(5) no
C302 C203 C304 C205 . -178.7(5) no
C306 C205 C304 C203 . -178.7(5) no
C304 C205 C306 C207 . 180.0(5) no
C308 C207 C306 C205 . -179.0(5) no
C306 C207 C308 C209 . -179.2(5) no
C310 C209 C308 C207 . -179.2(5) no
C308 C209 C310 C211 . -178.1(5) no
C312 C211 C310 C209 . -177.8(5) no
S22 O221 C312 C211 . -161.0(3) no
C310 C211 C312 O221 . -175.2(5) yes
